data_4027787
loop_
_publ_author_name
'Prakash R. Sultane'
'Ramakrishna G. Bhat'

_publ_section_title
;
 Stereoselective Approach to cis-2,3-Disubstituted Piperidines via
 Reduction of N-Acyliminium Ion Intermediate: Enantioselective Synthesis
 of (+)-(2S,3S)-CP-99,994
;
_journal_name_full 'Journal of Organic Chemistry'
_journal_page_first 11349
_journal_page_last 11354
_journal_paper_doi 10.1021/jo302181k
_journal_volume 77
_journal_year 2012
_chemical_formula_sum 'C27 H28 N2 O4'
_chemical_formula_weight 444.51
_chemical_name_systematic
; 
 ? 
;
_space_group_IT_number 14
_symmetry_space_group_name_Hall '-P 2ybc'
_symmetry_space_group_name_H-M 'P 1 21/c 1'
_atom_sites_solution_hydrogens geom
_atom_sites_solution_primary direct
_atom_sites_solution_secondary difmap
_audit_creation_method SHELXL-97
_cell_angle_alpha 90.00
_cell_angle_beta 92.642(3)
_cell_angle_gamma 90.00
_cell_formula_units_Z 4
_cell_length_a 10.7606(14)
_cell_length_b 21.095(3)
_cell_length_c 9.8744(13)
_cell_measurement_temperature 296(2)
_cell_volume 2239.1(5)
_computing_structure_refinement 'SHELXL-97 (Sheldrick, 2008)'
_computing_structure_solution 'SHELXS-97 (Sheldrick, 2008)'
_diffrn_ambient_temperature 296(2)
_diffrn_measured_fraction_theta_full 0.971
_diffrn_measured_fraction_theta_max 0.971
_diffrn_radiation_monochromator graphite
_diffrn_radiation_source 'fine-focus sealed tube'
_diffrn_radiation_type MoK\a
_diffrn_radiation_wavelength 0.71073
_diffrn_reflns_av_R_equivalents 0.0858
_diffrn_reflns_av_sigmaI/netI 0.1271
_diffrn_reflns_limit_h_max 11
_diffrn_reflns_limit_h_min -14
_diffrn_reflns_limit_k_max 28
_diffrn_reflns_limit_k_min -25
_diffrn_reflns_limit_l_max 13
_diffrn_reflns_limit_l_min -10
_diffrn_reflns_number 21534
_diffrn_reflns_theta_full 28.31
_diffrn_reflns_theta_max 28.31
_diffrn_reflns_theta_min 1.89
_exptl_absorpt_coefficient_mu 0.089
_exptl_absorpt_correction_T_max 0.999
_exptl_absorpt_correction_T_min 0.988
_exptl_absorpt_correction_type multi-scan
_exptl_absorpt_process_details SADABS
_exptl_crystal_colour colourless
_exptl_crystal_density_diffrn 1.319
_exptl_crystal_description needles
_exptl_crystal_F_000 944
_exptl_crystal_size_max 0.150
_exptl_crystal_size_mid 0.110
_exptl_crystal_size_min 0.008
_refine_diff_density_max 0.286
_refine_diff_density_min -0.305
_refine_diff_density_rms 0.065
_refine_ls_extinction_method none
_refine_ls_goodness_of_fit_ref 0.867
_refine_ls_hydrogen_treatment mixed
_refine_ls_matrix_type full
_refine_ls_number_parameters 298
_refine_ls_number_reflns 5408
_refine_ls_number_restraints 0
_refine_ls_restrained_S_all 0.867
_refine_ls_R_factor_all 0.1542
_refine_ls_R_factor_gt 0.0619
_refine_ls_shift/su_max 0.000
_refine_ls_shift/su_mean 0.000
_refine_ls_structure_factor_coef Fsqd
_refine_ls_weighting_details 'calc w=1/[\s^2^(Fo^2^)+(0.1000P)^2^+0.0000P] where P=(Fo^2^+2Fc^2^)/3'
_refine_ls_weighting_scheme calc
_refine_ls_wR_factor_gt 0.1354
_refine_ls_wR_factor_ref 0.1820
_reflns_number_gt 2645
_reflns_number_total 5408
_reflns_threshold_expression >2sigma(I)
_cod_data_source_file jo302181k_si_001.cif
_cod_data_source_block prs
_cod_original_cell_volume 2239.0(5)
_cod_original_sg_symbol_H-M 'P 21/c'
_cod_database_code 4027787

loop_
_symmetry_equiv_pos_as_xyz
'x, y, z'
'-x, y+1/2, -z+1/2'
'-x, -y, -z'
'x, -y-1/2, z-1/2'

loop_
_atom_site_label
_atom_site_type_symbol
_atom_site_fract_x
_atom_site_fract_y
_atom_site_fract_z
_atom_site_U_iso_or_equiv
_atom_site_adp_type
_atom_site_occupancy
_atom_site_symmetry_multiplicity
_atom_site_calc_flag
_atom_site_refinement_flags
O1 O 0.12418(16) 0.25245(9) 0.03269(17) 0.0258(5) Uani 1 1 d .
O2 O 0.62508(16) 0.10033(8) -0.06400(17) 0.0220(4) Uani 1 1 d .
O3 O 0.27128(17) 0.24465(9) -0.12467(17) 0.0259(5) Uani 1 1 d .
O4 O 0.81638(16) 0.14248(8) -0.01799(19) 0.0280(5) Uani 1 1 d .
N1 N 0.32424(19) 0.25661(10) 0.0987(2) 0.0204(5) Uani 1 1 d .
H3 H 0.2968 0.2622 0.1783 0.024 Uiso 1 1 calc R
N2 N 0.64267(19) 0.18814(10) 0.0655(2) 0.0224(5) Uani 1 1 d .
C1 C -0.1133(3) 0.44990(15) -0.0909(3) 0.0383(8) Uani 1 1 d .
H1 H -0.1452 0.4909 -0.0944 0.046 Uiso 1 1 calc R
C2 C -0.0856(3) 0.41932(15) -0.2078(3) 0.0352(8) Uani 1 1 d .
H28 H -0.0994 0.4395 -0.2909 0.042 Uiso 1 1 calc R
C3 C -0.0370(2) 0.35818(14) -0.2032(3) 0.0299(7) Uani 1 1 d .
H27 H -0.0166 0.3380 -0.2830 0.036 Uiso 1 1 calc R
C4 C -0.0188(2) 0.32722(13) -0.0797(3) 0.0234(6) Uani 1 1 d .
C5 C 0.0282(3) 0.25967(14) -0.0750(3) 0.0287(7) Uani 1 1 d .
H23 H -0.0402 0.2311 -0.0591 0.034 Uiso 1 1 calc R
H24 H 0.0619 0.2487 -0.1613 0.034 Uiso 1 1 calc R
C6 C 0.2433(2) 0.25095(12) -0.0073(2) 0.0199(6) Uani 1 1 d .
C7 C 0.4574(2) 0.25350(12) 0.0825(2) 0.0204(6) Uani 1 1 d .
H22 H 0.4727 0.2708 -0.0073 0.024 Uiso 1 1 calc R
C8 C 0.5073(2) 0.18409(12) 0.0847(3) 0.0197(6) Uani 1 1 d .
H21 H 0.4702 0.1630 0.0042 0.024 Uiso 1 1 calc R
C9 C 0.7042(2) 0.14379(12) -0.0046(3) 0.0210(6) Uani 1 1 d .
C10 C 0.6867(3) 0.04737(12) -0.1273(3) 0.0261(6) Uani 1 1 d .
H15 H 0.7561 0.0631 -0.1769 0.031 Uiso 1 1 calc R
H14 H 0.6288 0.0268 -0.1915 0.031 Uiso 1 1 calc R
C11 C 0.7332(2) -0.00018(12) -0.0233(3) 0.0226(6) Uani 1 1 d .
C12 C 0.8475(2) -0.02970(13) -0.0371(3) 0.0302(7) Uani 1 1 d .
H13 H 0.8968 -0.0182 -0.1080 0.036 Uiso 1 1 calc R
C13 C 0.8889(3) -0.07623(14) 0.0539(3) 0.0377(8) Uani 1 1 d .
H12 H 0.9656 -0.0956 0.0440 0.045 Uiso 1 1 calc R
C14 C 0.8160(3) -0.09342(14) 0.1584(3) 0.0398(8) Uani 1 1 d .
H2 H 0.8433 -0.1248 0.2188 0.048 Uiso 1 1 calc R
C15 C 0.7181(3) 0.23330(13) 0.1492(3) 0.0317(7) Uani 1 1 d .
H9 H 0.8008 0.2360 0.1142 0.038 Uiso 1 1 calc R
H8 H 0.7265 0.2175 0.2414 0.038 Uiso 1 1 calc R
C16 C 0.6621(3) 0.29792(13) 0.1504(3) 0.0314(7) Uani 1 1 d .
H6 H 0.6687 0.3173 0.0619 0.038 Uiso 1 1 calc R
H7 H 0.7080 0.3240 0.2162 0.038 Uiso 1 1 calc R
C17 C 0.5263(2) 0.29562(12) 0.1855(3) 0.0246(6) Uani 1 1 d .
H5 H 0.5188 0.2786 0.2761 0.029 Uiso 1 1 calc R
H4 H 0.4911 0.3380 0.1829 0.029 Uiso 1 1 calc R
C18 C 0.7023(3) -0.06427(14) 0.1744(3) 0.0367(8) Uani 1 1 d .
H11 H 0.6535 -0.0759 0.2457 0.044 Uiso 1 1 calc R
C19 C 0.6612(3) -0.01749(13) 0.0836(3) 0.0269(7) Uani 1 1 d .
H10 H 0.5850 0.0023 0.0946 0.032 Uiso 1 1 calc R
C20 C 0.4743(2) 0.14402(12) 0.2070(3) 0.0211(6) Uani 1 1 d .
C21 C 0.3500(3) 0.12779(12) 0.2250(3) 0.0276(7) Uani 1 1 d .
H16 H 0.2889 0.1407 0.1612 0.033 Uiso 1 1 calc R
C22 C 0.3171(3) 0.09301(13) 0.3358(3) 0.0321(7) Uani 1 1 d .
H17 H 0.2337 0.0838 0.3473 0.038 Uiso 1 1 calc R
C23 C 0.4063(3) 0.07167(13) 0.4298(3) 0.0350(8) Uani 1 1 d .
H18 H 0.3834 0.0487 0.5050 0.042 Uiso 1 1 calc R
C24 C 0.5294(3) 0.08483(13) 0.4108(3) 0.0321(7) Uani 1 1 d .
H19 H 0.5903 0.0698 0.4724 0.038 Uiso 1 1 calc R
C25 C 0.5632(3) 0.12047(13) 0.3003(3) 0.0280(7) Uani 1 1 d .
H20 H 0.6469 0.1287 0.2885 0.034 Uiso 1 1 calc R
C26 C -0.0478(3) 0.35836(13) 0.0374(3) 0.0287(7) Uani 1 1 d .
H26 H -0.0367 0.3380 0.1205 0.034 Uiso 1 1 calc R
C27 C -0.0935(3) 0.41978(14) 0.0322(3) 0.0360(7) Uani 1 1 d .
H25 H -0.1109 0.4408 0.1120 0.043 Uiso 1 1 calc R

loop_
_atom_site_aniso_label
_atom_site_aniso_U_11
_atom_site_aniso_U_22
_atom_site_aniso_U_33
_atom_site_aniso_U_23
_atom_site_aniso_U_13
_atom_site_aniso_U_12
O1 0.0159(10) 0.0394(12) 0.0221(9) 0.0041(9) 0.0019(8) 0.0023(8)
O2 0.0181(10) 0.0213(10) 0.0266(10) -0.0035(8) 0.0026(8) 0.0023(8)
O3 0.0243(11) 0.0363(12) 0.0173(9) 0.0001(8) 0.0023(8) -0.0008(9)
O4 0.0150(10) 0.0281(11) 0.0414(12) -0.0018(9) 0.0069(9) 0.0017(8)
N1 0.0172(12) 0.0289(13) 0.0152(10) 0.0000(9) 0.0014(9) 0.0052(10)
N2 0.0139(11) 0.0243(12) 0.0289(12) -0.0064(10) -0.0003(10) 0.0020(9)
C1 0.0283(17) 0.0339(18) 0.053(2) 0.0099(16) -0.0012(16) -0.0002(14)
C2 0.0206(16) 0.045(2) 0.0397(18) 0.0180(16) -0.0055(14) -0.0075(14)
C3 0.0182(15) 0.0451(19) 0.0259(15) 0.0001(14) -0.0042(12) -0.0071(13)
C4 0.0109(13) 0.0305(16) 0.0285(15) 0.0017(13) -0.0024(12) -0.0041(12)
C5 0.0201(15) 0.0376(17) 0.0281(15) -0.0019(13) -0.0033(13) -0.0018(13)
C6 0.0172(14) 0.0217(14) 0.0210(13) 0.0047(11) 0.0020(11) 0.0026(11)
C7 0.0169(13) 0.0247(14) 0.0197(13) 0.0007(11) 0.0034(11) 0.0037(11)
C8 0.0124(13) 0.0258(14) 0.0206(13) -0.0030(11) -0.0005(11) 0.0007(11)
C9 0.0185(15) 0.0200(14) 0.0246(14) 0.0022(11) 0.0014(12) 0.0033(11)
C10 0.0240(15) 0.0245(15) 0.0301(15) -0.0056(12) 0.0037(13) 0.0042(12)
C11 0.0178(14) 0.0212(14) 0.0288(15) -0.0048(12) -0.0003(12) -0.0024(11)
C12 0.0190(15) 0.0303(16) 0.0411(18) -0.0073(14) 0.0007(13) -0.0017(13)
C13 0.0247(17) 0.0272(17) 0.060(2) -0.0061(16) -0.0123(17) 0.0038(13)
C14 0.040(2) 0.0244(17) 0.053(2) 0.0015(15) -0.0226(18) -0.0018(15)
C15 0.0207(15) 0.0302(17) 0.0438(17) -0.0075(14) -0.0026(14) -0.0022(13)
C16 0.0286(17) 0.0316(17) 0.0337(16) -0.0101(13) -0.0013(14) -0.0036(13)
C17 0.0238(15) 0.0226(15) 0.0273(15) -0.0030(12) 0.0016(12) 0.0051(12)
C18 0.0368(19) 0.0357(18) 0.0371(17) 0.0052(14) -0.0041(15) -0.0127(15)
C19 0.0192(14) 0.0293(16) 0.0321(16) -0.0014(13) -0.0008(13) -0.0013(12)
C20 0.0204(14) 0.0185(14) 0.0240(14) -0.0037(11) -0.0023(12) 0.0034(11)
C21 0.0248(16) 0.0196(15) 0.0379(17) 0.0006(13) -0.0024(14) 0.0018(12)
C22 0.0298(17) 0.0244(16) 0.0427(18) 0.0003(14) 0.0087(15) -0.0003(13)
C23 0.050(2) 0.0255(16) 0.0300(16) 0.0004(13) 0.0071(16) -0.0034(15)
C24 0.0417(19) 0.0272(16) 0.0264(15) -0.0002(13) -0.0077(15) 0.0015(14)
C25 0.0236(15) 0.0318(16) 0.0282(15) -0.0024(13) -0.0038(13) 0.0023(13)
C26 0.0222(15) 0.0336(17) 0.0301(15) 0.0031(13) -0.0023(13) -0.0038(13)
C27 0.0314(18) 0.0351(18) 0.0421(18) -0.0050(15) 0.0067(15) -0.0002(14)

loop_
_atom_type_symbol
_atom_type_description
_atom_type_scat_dispersion_real
_atom_type_scat_dispersion_imag
_atom_type_scat_source
C C 0.0033 0.0016 'International Tables Vol C Tables 4.2.6.8 and 6.1.1.4'
H H 0.0000 0.0000 'International Tables Vol C Tables 4.2.6.8 and 6.1.1.4'
N N 0.0061 0.0033 'International Tables Vol C Tables 4.2.6.8 and 6.1.1.4'
O O 0.0106 0.0060 'International Tables Vol C Tables 4.2.6.8 and 6.1.1.4'

loop_
_geom_angle_atom_site_label_1
_geom_angle_atom_site_label_2
_geom_angle_atom_site_label_3
_geom_angle
C6 O1 C5 115.94(19)
C9 O2 C10 114.4(2)
C6 N1 C7 121.4(2)
C6 N1 H3 119.3
C7 N1 H3 119.3
C9 N2 C15 117.5(2)
C9 N2 C8 122.2(2)
C15 N2 C8 119.0(2)
C2 C1 C27 119.7(3)
C2 C1 H1 120.1
C27 C1 H1 120.1
C1 C2 C3 120.4(3)
C1 C2 H28 119.8
C3 C2 H28 119.8
C4 C3 C2 120.1(3)
C4 C3 H27 119.9
C2 C3 H27 119.9
C26 C4 C3 119.0(3)
C26 C4 C5 120.8(2)
C3 C4 C5 120.3(3)
O1 C5 C4 110.3(2)
O1 C5 H23 109.6
C4 C5 H23 109.6
O1 C5 H24 109.6
C4 C5 H24 109.6
H23 C5 H24 108.1
O3 C6 N1 125.1(2)
O3 C6 O1 123.8(2)
N1 C6 O1 111.1(2)
N1 C7 C17 110.7(2)
N1 C7 C8 112.4(2)
C17 C7 C8 112.5(2)
N1 C7 H22 106.9
C17 C7 H22 106.9
C8 C7 H22 106.9
N2 C8 C20 113.5(2)
N2 C8 C7 106.5(2)
C20 C8 C7 116.0(2)
N2 C8 H21 106.8
C20 C8 H21 106.8
C7 C8 H21 106.8
O4 C9 N2 125.4(2)
O4 C9 O2 122.6(2)
N2 C9 O2 112.0(2)
O2 C10 C11 111.3(2)
O2 C10 H15 109.4
C11 C10 H15 109.4
O2 C10 H14 109.4
C11 C10 H14 109.4
H15 C10 H14 108.0
C19 C11 C12 119.0(3)
C19 C11 C10 121.0(2)
C12 C11 C10 120.0(3)
C13 C12 C11 120.8(3)
C13 C12 H13 119.6
C11 C12 H13 119.6
C14 C13 C12 119.7(3)
C14 C13 H12 120.2
C12 C13 H12 120.2
C13 C14 C18 120.4(3)
C13 C14 H2 119.8
C18 C14 H2 119.8
N2 C15 C16 112.4(2)
N2 C15 H9 109.1
C16 C15 H9 109.1
N2 C15 H8 109.1
C16 C15 H8 109.1
H9 C15 H8 107.9
C15 C16 C17 111.5(2)
C15 C16 H6 109.3
C17 C16 H6 109.3
C15 C16 H7 109.3
C17 C16 H7 109.3
H6 C16 H7 108.0
C7 C17 C16 108.1(2)
C7 C17 H5 110.1
C16 C17 H5 110.1
C7 C17 H4 110.1
C16 C17 H4 110.1
H5 C17 H4 108.4
C14 C18 C19 119.8(3)
C14 C18 H11 120.1
C19 C18 H11 120.1
C11 C19 C18 120.3(3)
C11 C19 H10 119.8
C18 C19 H10 119.8
C25 C20 C21 117.4(3)
C25 C20 C8 123.0(2)
C21 C20 C8 119.5(2)
C22 C21 C20 120.9(3)
C22 C21 H16 119.6
C20 C21 H16 119.6
C21 C22 C23 120.8(3)
C21 C22 H17 119.6
C23 C22 H17 119.6
C24 C23 C22 119.2(3)
C24 C23 H18 120.4
C22 C23 H18 120.4
C23 C24 C25 120.4(3)
C23 C24 H19 119.8
C25 C24 H19 119.8
C24 C25 C20 121.2(3)
C24 C25 H20 119.4
C20 C25 H20 119.4
C4 C26 C27 120.6(3)
C4 C26 H26 119.7
C27 C26 H26 119.7
C1 C27 C26 120.2(3)
C1 C27 H25 119.9
C26 C27 H25 119.9

loop_
_geom_bond_atom_site_label_1
_geom_bond_atom_site_label_2
_geom_bond_distance
O1 C6 1.359(3)
O1 C5 1.455(3)
O2 C9 1.365(3)
O2 C10 1.455(3)
O3 C6 1.218(3)
O4 C9 1.221(3)
N1 C6 1.336(3)
N1 C7 1.451(3)
N1 H3 0.8600
N2 C9 1.354(3)
N2 C15 1.479(3)
N2 C8 1.480(3)
C1 C2 1.367(4)
C1 C27 1.380(4)
C1 H1 0.9300
C2 C3 1.392(4)
C2 H28 0.9300
C3 C4 1.389(4)
C3 H27 0.9300
C4 C26 1.378(4)
C4 C5 1.512(4)
C5 H23 0.9700
C5 H24 0.9700
C7 C17 1.518(3)
C7 C8 1.559(4)
C7 H22 0.9800
C8 C20 1.529(4)
C8 H21 0.9800
C10 C11 1.505(4)
C10 H15 0.9700
C10 H14 0.9700
C11 C19 1.387(4)
C11 C12 1.390(4)
C12 C13 1.390(4)
C12 H13 0.9300
C13 C14 1.373(5)
C13 H12 0.9300
C14 C18 1.386(4)
C14 H2 0.9300
C15 C16 1.491(4)
C15 H9 0.9700
C15 H8 0.9700
C16 C17 1.518(4)
C16 H6 0.9700
C16 H7 0.9700
C17 H5 0.9700
C17 H4 0.9700
C18 C19 1.392(4)
C18 H11 0.9300
C19 H10 0.9300
C20 C25 1.389(3)
C20 C21 1.400(4)
C21 C22 1.377(4)
C21 H16 0.9300
C22 C23 1.379(4)
C22 H17 0.9300
C23 C24 1.375(4)
C23 H18 0.9300
C24 C25 1.387(4)
C24 H19 0.9300
C25 H20 0.9300
C26 C27 1.386(4)
C26 H26 0.9300
C27 H25 0.9300

loop_
_geom_torsion_atom_site_label_1
_geom_torsion_atom_site_label_2
_geom_torsion_atom_site_label_3
_geom_torsion_atom_site_label_4
_geom_torsion
C27 C1 C2 C3 -0.4(4)
C1 C2 C3 C4 1.5(4)
C2 C3 C4 C26 -1.0(4)
C2 C3 C4 C5 177.1(2)
C6 O1 C5 C4 -102.3(3)
C26 C4 C5 O1 -46.1(3)
C3 C4 C5 O1 135.9(2)
C7 N1 C6 O3 -2.1(4)
C7 N1 C6 O1 177.2(2)
C5 O1 C6 O3 -12.7(3)
C5 O1 C6 N1 168.0(2)
C6 N1 C7 C17 147.6(2)
C6 N1 C7 C8 -85.6(3)
C9 N2 C8 C20 86.0(3)
C15 N2 C8 C20 -80.2(3)
C9 N2 C8 C7 -145.2(2)
C15 N2 C8 C7 48.6(3)
N1 C7 C8 N2 179.3(2)
C17 C7 C8 N2 -54.9(3)
N1 C7 C8 C20 -53.4(3)
C17 C7 C8 C20 72.5(3)
C15 N2 C9 O4 -9.5(4)
C8 N2 C9 O4 -175.9(2)
C15 N2 C9 O2 172.4(2)
C8 N2 C9 O2 6.0(3)
C10 O2 C9 O4 8.7(3)
C10 O2 C9 N2 -173.2(2)
C9 O2 C10 C11 78.0(3)
O2 C10 C11 C19 42.1(3)
O2 C10 C11 C12 -141.0(2)
C19 C11 C12 C13 0.5(4)
C10 C11 C12 C13 -176.5(2)
C11 C12 C13 C14 0.2(4)
C12 C13 C14 C18 -0.6(4)
C9 N2 C15 C16 144.4(3)
C8 N2 C15 C16 -48.7(3)
N2 C15 C16 C17 50.9(3)
N1 C7 C17 C16 -171.8(2)
C8 C7 C17 C16 61.4(3)
C15 C16 C17 C7 -58.0(3)
C13 C14 C18 C19 0.4(4)
C12 C11 C19 C18 -0.8(4)
C10 C11 C19 C18 176.2(2)
C14 C18 C19 C11 0.4(4)
N2 C8 C20 C25 7.6(3)
C7 C8 C20 C25 -116.2(3)
N2 C8 C20 C21 -170.0(2)
C7 C8 C20 C21 66.3(3)
C25 C20 C21 C22 3.8(4)
C8 C20 C21 C22 -178.5(2)
C20 C21 C22 C23 -1.9(4)
C21 C22 C23 C24 -0.9(4)
C22 C23 C24 C25 1.6(4)
C23 C24 C25 C20 0.4(4)
C21 C20 C25 C24 -3.1(4)
C8 C20 C25 C24 179.3(2)
C3 C4 C26 C27 -0.5(4)
C5 C4 C26 C27 -178.6(3)
C2 C1 C27 C26 -1.1(5)
C4 C26 C27 C1 1.6(4)
